data_1569300
loop_
_publ_author_name
'Murillo, Jesse'
'Goodwin, Conrad A. P.'
'Stevens, Lauren'
'Fortier, Skye'
'Gaunt, Andrew J.'
'Scott, Brian L.'

_publ_section_title
;
 Synthesis and comparison of iso-structural f-block metal complexes (Ce,
 U, Np, Pu) featuring <i>&#x3b7;</i><sup>6</sup>-arene interactions.
;
_journal_issue 27
_journal_name_full 'Chemical science'
_journal_page_first 7438
_journal_page_last 7446
_journal_paper_doi 10.1039/d3sc02194g
_journal_volume 14
_journal_year 2023
_chemical_formula_moiety 'C46 H54 I N2 Np O, C5 H12'
_chemical_formula_sum 'C51 H66 I N2 Np O'
_chemical_formula_weight 1086.95
_chemical_properties_physical Air-sensitive,Moisture-sensitive
_space_group_crystal_system monoclinic
_space_group_IT_number 14
_space_group_name_Hall '-P 2ybc'
_space_group_name_H-M_alt 'P 1 21/c 1'
_atom_sites_solution_hydrogens geom
_audit_creation_date 2022-08-08
_audit_creation_method
;
Olex2 1.2
(compiled 2018.05.29 svn.r3508 for OlexSys, GUI svn.r5506)
;
_audit_update_record
;
2023-01-27 deposited with the CCDC.	2023-06-12 downloaded from the CCDC.
;
_cell_angle_alpha 90
_cell_angle_beta 107.630(3)
_cell_angle_gamma 90
_cell_formula_units_Z 4
_cell_length_a 13.8802(7)
_cell_length_b 15.5249(8)
_cell_length_c 22.0162(12)
_cell_measurement_reflns_used 6223
_cell_measurement_temperature 100(2)
_cell_measurement_theta_max 26.36
_cell_measurement_theta_min 2.34
_cell_volume 4521.4(4)
_computing_cell_refinement 'SAINT V8.40B (?, 2016)'
_computing_data_reduction 'SAINT V8.40B (?, 2016)'
_computing_molecular_graphics 'Olex2 (Dolomanov et al., 2009)'
_computing_publication_material 'Olex2 (Dolomanov et al., 2009)'
_computing_structure_refinement 'ShelXL (Sheldrick, 2015)'
_computing_structure_solution 'SHELXT 2018/2 (Sheldrick, 2018)'
_diffrn_ambient_temperature 100.0
_diffrn_measured_fraction_theta_full 0.974
_diffrn_measured_fraction_theta_max 0.974
_diffrn_measurement_device_type 'Bruker APEX-II CCD'
_diffrn_measurement_method '\f and \w scans'
_diffrn_radiation_type MoK\a
_diffrn_radiation_wavelength 0.71073
_diffrn_reflns_av_R_equivalents 0.1098
_diffrn_reflns_av_unetI/netI 0.1039
_diffrn_reflns_Laue_measured_fraction_full 0.974
_diffrn_reflns_Laue_measured_fraction_max 0.974
_diffrn_reflns_limit_h_max 16
_diffrn_reflns_limit_h_min -16
_diffrn_reflns_limit_k_max 18
_diffrn_reflns_limit_k_min -17
_diffrn_reflns_limit_l_max 26
_diffrn_reflns_limit_l_min -26
_diffrn_reflns_number 27035
_diffrn_reflns_point_group_measured_fraction_full 0.974
_diffrn_reflns_point_group_measured_fraction_max 0.974
_diffrn_reflns_theta_full 25.026
_diffrn_reflns_theta_max 25.026
_diffrn_reflns_theta_min 2.032
_diffrn_standards_number 0
_exptl_absorpt_coefficient_mu 3.019
_exptl_absorpt_correction_T_max 0.7454
_exptl_absorpt_correction_T_min 0.4487
_exptl_absorpt_correction_type multi-scan
_exptl_absorpt_process_details
'SADABS-2016/2 (Bruker,2016/2) was used for absorption correction. wR2(int) was 0.1768 before and 0.0663 after correction. The Ratio of minimum to maximum transmission is 0.6020. The \l/2 correction factor is Not present.'
_exptl_crystal_colour 'clear brownish red'
_exptl_crystal_colour_lustre clear
_exptl_crystal_colour_modifier brownish
_exptl_crystal_colour_primary red
_exptl_crystal_density_diffrn 1.597
_exptl_crystal_description plate
_exptl_crystal_F_000 2160
_exptl_crystal_recrystallization_method 'Re-crystallisation from solvent'
_exptl_crystal_size_max 0.8
_exptl_crystal_size_mid 0.4
_exptl_crystal_size_min 0.3
_refine_diff_density_max 1.715
_refine_diff_density_min -1.369
_refine_diff_density_rms 0.205
_refine_ls_extinction_coef 0.00060(8)
_refine_ls_extinction_expression Fc^*^=kFc[1+0.001xFc^2^\l^3^/sin(2\q)]^-1/4^
_refine_ls_extinction_method 'SHELXL-2018/3 (Sheldrick 2018)'
_refine_ls_goodness_of_fit_ref 1.028
_refine_ls_hydrogen_treatment constr
_refine_ls_matrix_type full
_refine_ls_number_parameters 516
_refine_ls_number_reflns 7780
_refine_ls_number_restraints 6
_refine_ls_restrained_S_all 1.028
_refine_ls_R_factor_all 0.0990
_refine_ls_R_factor_gt 0.0612
_refine_ls_shift/su_max 0.001
_refine_ls_shift/su_mean 0.000
_refine_ls_structure_factor_coef Fsqd
_refine_ls_weighting_details 'w=1/[\s^2^(Fo^2^)+(0.0385P)^2^+30.2516P] where P=(Fo^2^+2Fc^2^)/3'
_refine_ls_weighting_scheme calc
_refine_ls_wR_factor_gt 0.1114
_refine_ls_wR_factor_ref 0.1245
_reflns_Friedel_coverage 0.000
_reflns_number_gt 5501
_reflns_number_total 7780
_reflns_threshold_expression 'I > 2\s(I)'
_cod_data_source_file d3sc02194g2.cif
_cod_data_source_block 3_Np
_cod_depositor_comments 'Adding full bibliography for 1569298--1569306.cif.'
_cod_database_code 1569300
_shelx_shelxl_version_number 2018/3
_shelx_space_group_comment
;
The symmetry employed for this shelxl refinement is uniquely defined
by the following loop, which should always be used as a source of
symmetry information in preference to the above space-group names.
They are only intended as comments.
;
_shelx_estimated_absorpt_t_max 0.464
_shelx_estimated_absorpt_t_min 0.196
_olex2_refinement_description
;
1. Fixed Uiso
 At 1.2 times of:
  All C(H) groups, All C(H,H) groups
 At 1.5 times of:
  All C(H,H,H) groups
2. Uiso/Uaniso restraints and constraints
Uanis(C00D) \\sim Ueq: with sigma of 0.005 and sigma for terminal atoms of 0.2
3.a Ternary CH refined with riding coordinates:
 C00P(H00P), C00T(H00T), C00X(H00X), C018(H018)
3.b Secondary CH2 refined with riding coordinates:
 C00E(H00B,H00D), C00J(H00E,H00F), C00K(H00I,H00J), C016(H01J,H01K), C01I(H0AA,
 HD), C01J(H1AA,HE), C01K(H2AA,HF)
3.c Aromatic/amide H refined with riding coordinates:
 C006(H006), C008(H008), C009(H009), C00A(H00A), C00C(H00C), C00G(H00G),
 C00H(H00H), C00M(H00M), C00Q(H00Q), C00U(H00U), C00W(H00W), C010(H010),
 C012(H012), C013(H013), C017(H017), C019(H019), C01B(H01O), C01C(H01P)
3.d Idealised Me refined as rotating group:
 C00S(H00K,H00L,H00N), C011(H01A,H01B,H01C), C014(H01D,H01E,H01F), C015(H01G,
 H01H,H01I), C01A(H01L,H01M,H01N), C01D(H01Z,H,HA), C01E(H01Q,H01R,H01S),
 C01F(H01T,H01U,H01V), C01G(H01,HB,HC), C01H(H01W,H01X,H01Y)
;
_olex2_submission_special_instructions 'No special instructions were received'

loop_
_space_group_symop_operation_xyz
'x, y, z'
'-x, y+1/2, -z+1/2'
'-x, -y, -z'
'x, -y-1/2, z-1/2'

loop_
_atom_site_label
_atom_site_type_symbol
_atom_site_fract_x
_atom_site_fract_y
_atom_site_fract_z
_atom_site_U_iso_or_equiv
_atom_site_adp_type
_atom_site_occupancy
_atom_site_site_symmetry_order
_atom_site_calc_flag
_atom_site_refinement_flags_posn
_atom_site_refinement_flags_adp
_atom_site_refinement_flags_occupancy
_atom_site_disorder_assembly
_atom_site_disorder_group
Np1 Np 0.35586(3) 0.29542(2) 0.60822(2) 0.01615(13) Uani 1 1 d . . . . .
I1 I 0.31942(5) 0.33070(4) 0.73478(3) 0.02558(19) Uani 1 1 d . . . . .
O1 O 0.4210(5) 0.1499(4) 0.6456(3) 0.0205(15) Uani 1 1 d . . . . .
N2 N 0.1974(5) 0.2278(5) 0.5446(4) 0.0172(18) Uani 1 1 d . . . . .
C1 C 0.3915(7) 0.4712(5) 0.5795(4) 0.014(2) Uani 1 1 d . . . . .
C5 C 0.2213(7) 0.4479(6) 0.5836(5) 0.022(2) Uani 1 1 d . . . . .
H006 H 0.171516 0.455719 0.604681 0.026 Uiso 1 1 calc R . . . .
N1 N 0.5334(6) 0.3444(5) 0.6275(4) 0.0181(18) Uani 1 1 d . . . . .
C3 C 0.2695(7) 0.3966(6) 0.4940(5) 0.019(2) Uani 1 1 d . . . . .
H008 H 0.252635 0.368187 0.453931 0.023 Uiso 1 1 calc R . . . .
C6 C 0.3192(7) 0.4818(6) 0.6100(5) 0.021(2) Uani 1 1 d . . . . .
H009 H 0.335417 0.512260 0.649187 0.025 Uiso 1 1 calc R . . . .
C9 C 0.6717(7) 0.4524(6) 0.6485(5) 0.020(2) Uani 1 1 d . . . . .
H00A H 0.722447 0.409076 0.658037 0.025 Uiso 1 1 calc R . . . .
C4 C 0.1980(7) 0.4029(6) 0.5264(5) 0.021(2) Uani 1 1 d . . . . .
C12 C 0.5289(7) 0.5816(6) 0.6160(4) 0.019(2) Uani 1 1 d . . . . .
H00C H 0.479225 0.625700 0.604680 0.023 Uiso 1 1 calc R . . . .
C8 C 0.5685(7) 0.4280(6) 0.6282(4) 0.016(2) Uani 1 1 d . U . . .
C46 C 0.3966(7) 0.1024(6) 0.6961(5) 0.026(2) Uani 1 1 d . . . . .
H00B H 0.328936 0.075499 0.680195 0.031 Uiso 1 1 calc R . . . .
H00D H 0.398278 0.140578 0.732400 0.031 Uiso 1 1 calc R . . . .
C7 C 0.4996(7) 0.4972(6) 0.6088(5) 0.020(2) Uani 1 1 d . . . . .
C2 C 0.3650(7) 0.4313(6) 0.5195(4) 0.018(2) Uani 1 1 d . . . . .
H00G H 0.412643 0.428211 0.496449 0.021 Uiso 1 1 calc R . . . .
C11 C 0.6300(8) 0.6034(6) 0.6397(5) 0.024(2) Uani 1 1 d . . . . .
H00H H 0.650469 0.661988 0.645568 0.029 Uiso 1 1 calc R . . . .
C14 C 0.1065(7) 0.2653(6) 0.5093(5) 0.022(2) Uani 1 1 d . . . . .
C45 C 0.4783(8) 0.0348(6) 0.7154(5) 0.026(2) Uani 1 1 d . . . . .
H00E H 0.457054 -0.014468 0.736914 0.031 Uiso 1 1 calc R . . . .
H00F H 0.542017 0.059001 0.743766 0.031 Uiso 1 1 calc R . . . .
C43 C 0.4778(7) 0.0944(6) 0.6161(5) 0.021(2) Uani 1 1 d . . . . .
H00I H 0.544945 0.119674 0.620197 0.026 Uiso 1 1 calc R . . . .
H00J H 0.441211 0.086570 0.570306 0.026 Uiso 1 1 calc R . . . .
C19 C 0.6115(7) 0.2804(6) 0.6449(5) 0.017(2) Uani 1 1 d . . . . .
C15 C 0.0179(7) 0.2186(6) 0.4786(5) 0.023(2) Uani 1 1 d . . . . .
H00M H 0.018896 0.157542 0.481385 0.028 Uiso 1 1 calc R . . . .
C24 C 0.6547(7) 0.2494(6) 0.5995(5) 0.020(2) Uani 1 1 d . . . . .
C31 C 0.1971(7) 0.1356(6) 0.5450(5) 0.020(2) Uani 1 1 d . . . . .
C28 C 0.6243(7) 0.2822(6) 0.5312(4) 0.020(2) Uani 1 1 d . . . . .
H00P H 0.581462 0.334446 0.529642 0.025 Uiso 1 1 calc R . . . .
C22 C 0.7539(7) 0.1489(6) 0.6768(5) 0.024(2) Uani 1 1 d . . . . .
H00Q H 0.799369 0.101605 0.686942 0.028 Uiso 1 1 calc R . . . .
C32 C 0.2394(7) 0.0899(6) 0.5046(5) 0.025(2) Uani 1 1 d . . . . .
C39 C 0.1982(9) 0.1710(8) 0.3995(6) 0.043(3) Uani 1 1 d . . . . .
H00K H 0.155138 0.123196 0.378017 0.064 Uiso 1 1 calc GR . . . .
H00L H 0.229428 0.198139 0.369876 0.064 Uiso 1 1 calc GR . . . .
H00N H 0.157052 0.213614 0.413271 0.064 Uiso 1 1 calc GR . . . .
C37 C 0.2810(8) 0.1368(7) 0.4577(5) 0.032(3) Uani 1 1 d . . . . .
H00T H 0.320427 0.187462 0.480318 0.038 Uiso 1 1 calc R . . . .
C23 C 0.7254(7) 0.1821(6) 0.6166(5) 0.022(2) Uani 1 1 d . . . . .
H00U H 0.753875 0.159374 0.585783 0.026 Uiso 1 1 calc R . . . .
C36 C 0.1498(7) 0.0910(6) 0.5852(5) 0.028(3) Uani 1 1 d . . . . .
C10 C 0.6999(7) 0.5382(6) 0.6546(5) 0.027(3) Uani 1 1 d . . . . .
H00W H 0.769692 0.552417 0.669531 0.032 Uiso 1 1 calc R . . . .
C40 C 0.0964(8) 0.1356(8) 0.6264(5) 0.035(3) Uani 1 1 d . . . . .
H00X H 0.099901 0.199194 0.620188 0.042 Uiso 1 1 calc R . . . .
C13 C 0.0997(7) 0.3553(6) 0.5003(5) 0.022(2) Uani 1 1 d . . . . .
C20 C 0.6482(7) 0.2507(7) 0.7091(5) 0.024(2) Uani 1 1 d . . . . .
C35 C 0.1522(8) 0.0009(7) 0.5834(6) 0.036(3) Uani 1 1 d . . . . .
H010 H 0.120845 -0.030791 0.609169 0.044 Uiso 1 1 calc R . . . .
C29 C 0.5599(9) 0.2177(7) 0.4858(5) 0.040(3) Uani 1 1 d . . . . .
H01A H 0.594006 0.161692 0.492057 0.060 Uiso 1 1 calc GR . . . .
H01B H 0.549244 0.237105 0.441888 0.060 Uiso 1 1 calc GR . . . .
H01C H 0.494503 0.212358 0.493864 0.060 Uiso 1 1 calc GR . . . .
C33 C 0.2409(9) 0.0014(7) 0.5073(5) 0.035(3) Uani 1 1 d . . . . .
H012 H 0.272784 -0.029567 0.481418 0.042 Uiso 1 1 calc R . . . .
C21 C 0.7173(7) 0.1832(6) 0.7224(5) 0.024(2) Uani 1 1 d . . . . .
H013 H 0.739639 0.160349 0.764357 0.029 Uiso 1 1 calc R . . . .
C41 C 0.1411(8) 0.1156(8) 0.6978(5) 0.041(3) Uani 1 1 d . . . . .
H01D H 0.144131 0.053112 0.704143 0.061 Uiso 1 1 calc GR . . . .
H01E H 0.098193 0.141231 0.721076 0.061 Uiso 1 1 calc GR . . . .
H01F H 0.209315 0.139845 0.713573 0.061 Uiso 1 1 calc GR . . . .
C38 C 0.3516(8) 0.0830(7) 0.4310(6) 0.041(3) Uani 1 1 d . . . . .
H01G H 0.406431 0.059291 0.466305 0.062 Uiso 1 1 calc GR . . . .
H01H H 0.380085 0.119481 0.404426 0.062 Uiso 1 1 calc GR . . . .
H01I H 0.313312 0.035691 0.405207 0.062 Uiso 1 1 calc GR . . . .
C44 C 0.4895(9) 0.0082(6) 0.6509(6) 0.035(3) Uani 1 1 d . . . . .
H01J H 0.556620 -0.017713 0.655831 0.042 Uiso 1 1 calc R . . . .
H01K H 0.436088 -0.032908 0.628473 0.042 Uiso 1 1 calc R . . . .
C18 C 0.0118(8) 0.3954(7) 0.4655(5) 0.035(3) Uani 1 1 d . . . . .
H017 H 0.010277 0.456228 0.460662 0.042 Uiso 1 1 calc R . . . .
C25 C 0.6204(7) 0.2946(7) 0.7625(5) 0.028(2) Uani 1 1 d . . . . .
H018 H 0.557929 0.329253 0.743099 0.034 Uiso 1 1 calc R . . . .
C16 C -0.0700(8) 0.2593(7) 0.4446(5) 0.031(3) Uani 1 1 d . . . . .
H019 H -0.128630 0.225708 0.425746 0.037 Uiso 1 1 calc R . . . .
C26 C 0.5990(9) 0.2342(7) 0.8110(5) 0.036(3) Uani 1 1 d . . . . .
H01L H 0.660822 0.202823 0.833433 0.055 Uiso 1 1 calc GR . . . .
H01M H 0.546237 0.193167 0.789253 0.055 Uiso 1 1 calc GR . . . .
H01N H 0.576181 0.267714 0.841839 0.055 Uiso 1 1 calc GR . . . .
C17 C -0.0751(8) 0.3472(7) 0.4373(6) 0.036(3) Uani 1 1 d . . . . .
H01O H -0.136214 0.374404 0.413600 0.044 Uiso 1 1 calc R . . . .
C34 C 0.1981(9) -0.0434(7) 0.5459(6) 0.043(3) Uani 1 1 d . . . . .
H01P H 0.200130 -0.104516 0.546756 0.051 Uiso 1 1 calc R . . . .
C47 C 0.0399(13) 0.0006(12) 0.1960(9) 0.095(6) Uani 1 1 d . . . . .
H01Z H 0.034359 -0.051612 0.170085 0.143 Uiso 1 1 calc GR . . . .
H H 0.016421 -0.011662 0.232795 0.143 Uiso 1 1 calc GR . . . .
HA H 0.110595 0.019360 0.210735 0.143 Uiso 1 1 calc GR . . . .
C27 C 0.7060(8) 0.3580(7) 0.7979(5) 0.033(3) Uani 1 1 d . . . . .
H01Q H 0.688988 0.384185 0.833861 0.049 Uiso 1 1 calc GR . . . .
H01R H 0.712810 0.403196 0.768416 0.049 Uiso 1 1 calc GR . . . .
H01S H 0.769883 0.326507 0.813712 0.049 Uiso 1 1 calc GR . . . .
C30 C 0.7148(8) 0.3107(8) 0.5123(6) 0.039(3) Uani 1 1 d . . . . .
H01T H 0.752310 0.354411 0.542410 0.059 Uiso 1 1 calc GR . . . .
H01U H 0.692362 0.335266 0.469287 0.059 Uiso 1 1 calc GR . . . .
H01V H 0.758800 0.261148 0.512934 0.059 Uiso 1 1 calc GR . . . .
C51 C -0.0166(15) 0.2461(14) 0.2834(9) 0.106(7) Uani 1 1 d . . . . .
H01 H -0.050797 0.292462 0.254724 0.160 Uiso 1 1 calc GR . . . .
HB H 0.056619 0.255913 0.296543 0.160 Uiso 1 1 calc GR . . . .
HC H -0.040102 0.245343 0.321097 0.160 Uiso 1 1 calc GR . . . .
C42 C -0.0166(9) 0.1085(11) 0.6080(6) 0.064(4) Uani 1 1 d . . . . .
H01W H -0.047198 0.113910 0.561800 0.095 Uiso 1 1 calc GR . . . .
H01X H -0.052423 0.145850 0.629843 0.095 Uiso 1 1 calc GR . . . .
H01Y H -0.021399 0.048522 0.620739 0.095 Uiso 1 1 calc GR . . . .
C48 C -0.0226(15) 0.0691(12) 0.1573(9) 0.102(7) Uani 1 1 d . . . . .
H0AA H -0.094134 0.050287 0.143752 0.123 Uiso 1 1 calc R . . . .
HD H -0.002034 0.077704 0.118451 0.123 Uiso 1 1 calc R . . . .
C50 C -0.0430(17) 0.151(2) 0.2453(13) 0.161(13) Uani 1 1 d . . . . .
H1AA H -0.006098 0.103975 0.273105 0.193 Uiso 1 1 calc R . . . .
HE H -0.116325 0.138937 0.233830 0.193 Uiso 1 1 calc R . . . .
C49 C -0.0143(18) 0.1561(13) 0.1931(12) 0.121(9) Uani 1 1 d . . . . .
H2AA H 0.056658 0.176314 0.204923 0.145 Uiso 1 1 calc R . . . .
HF H -0.056712 0.199421 0.163961 0.145 Uiso 1 1 calc R . . . .

loop_
_atom_site_aniso_label
_atom_site_aniso_U_11
_atom_site_aniso_U_22
_atom_site_aniso_U_33
_atom_site_aniso_U_23
_atom_site_aniso_U_13
_atom_site_aniso_U_12
Np1 0.01484(18) 0.0152(2) 0.0194(2) 0.00101(18) 0.00656(15) 0.00037(17)
I1 0.0291(4) 0.0278(4) 0.0233(4) -0.0004(3) 0.0129(3) 0.0014(3)
O1 0.019(3) 0.020(4) 0.024(4) 0.010(3) 0.009(3) 0.003(3)
N2 0.015(4) 0.014(4) 0.020(4) -0.001(3) 0.001(4) 0.000(3)
C1 0.019(5) 0.011(5) 0.016(5) 0.000(4) 0.010(4) 0.005(4)
C5 0.018(5) 0.028(6) 0.027(6) 0.006(5) 0.019(5) 0.010(4)
N1 0.018(4) 0.015(4) 0.020(5) 0.004(3) 0.004(4) -0.001(3)
C3 0.019(5) 0.020(5) 0.020(5) 0.004(4) 0.009(4) -0.004(4)
C6 0.023(5) 0.016(5) 0.019(5) -0.004(4) -0.001(5) 0.006(4)
C9 0.020(5) 0.020(5) 0.022(6) 0.000(4) 0.007(5) -0.002(4)
C4 0.024(5) 0.012(5) 0.023(6) 0.003(4) 0.003(5) 0.009(4)
C12 0.028(5) 0.018(5) 0.015(5) 0.001(4) 0.012(5) 0.006(4)
C8 0.020(4) 0.018(4) 0.016(4) 0.000(3) 0.014(3) 0.001(3)
C46 0.019(5) 0.028(6) 0.036(7) 0.008(5) 0.014(5) 0.004(4)
C7 0.024(5) 0.017(5) 0.021(5) 0.000(4) 0.011(5) 0.004(4)
C2 0.022(5) 0.018(5) 0.017(5) 0.002(4) 0.011(4) 0.002(4)
C11 0.040(6) 0.013(5) 0.021(6) -0.005(4) 0.013(5) -0.010(5)
C14 0.020(5) 0.023(5) 0.023(6) -0.002(4) 0.006(5) 0.004(4)
C45 0.036(6) 0.019(5) 0.028(6) 0.004(4) 0.014(5) 0.000(5)
C43 0.026(5) 0.018(5) 0.026(6) -0.004(4) 0.017(5) -0.003(4)
C19 0.019(5) 0.016(5) 0.020(5) -0.006(4) 0.012(4) 0.001(4)
C15 0.024(5) 0.024(6) 0.023(6) 0.000(4) 0.009(5) -0.006(4)
C24 0.023(5) 0.017(5) 0.024(6) -0.003(4) 0.010(5) -0.001(4)
C31 0.018(5) 0.014(5) 0.022(6) 0.001(4) -0.005(4) -0.008(4)
C28 0.026(5) 0.018(5) 0.018(5) 0.003(4) 0.007(4) -0.003(4)
C22 0.016(5) 0.017(5) 0.035(7) 0.002(5) 0.003(5) 0.001(4)
C32 0.024(5) 0.026(6) 0.022(6) -0.008(5) -0.001(5) -0.001(4)
C39 0.038(7) 0.057(8) 0.033(7) 0.011(6) 0.011(6) 0.006(6)
C37 0.036(6) 0.029(6) 0.030(7) -0.008(5) 0.008(6) -0.004(5)
C23 0.020(5) 0.019(5) 0.031(6) -0.008(4) 0.014(5) 0.002(4)
C36 0.020(5) 0.026(6) 0.025(6) 0.005(5) -0.013(5) -0.008(4)
C10 0.021(5) 0.031(6) 0.028(6) -0.004(5) 0.007(5) -0.008(5)
C40 0.021(6) 0.054(8) 0.028(7) 0.010(6) 0.006(5) 0.004(5)
C13 0.021(5) 0.029(6) 0.017(5) 0.000(4) 0.010(5) 0.000(4)
C20 0.011(5) 0.028(6) 0.032(6) 0.000(5) 0.004(5) -0.004(4)
C35 0.030(6) 0.032(7) 0.039(7) 0.009(6) -0.001(6) -0.010(5)
C29 0.051(7) 0.039(7) 0.028(6) 0.003(5) 0.007(6) -0.009(6)
C33 0.048(7) 0.020(6) 0.033(7) -0.001(5) 0.007(6) -0.004(5)
C21 0.022(5) 0.024(6) 0.022(6) 0.003(4) 0.003(5) -0.002(4)
C41 0.029(6) 0.058(8) 0.035(7) 0.002(6) 0.011(6) -0.006(6)
C38 0.039(7) 0.041(7) 0.042(8) -0.011(6) 0.010(6) -0.001(6)
C44 0.045(7) 0.013(5) 0.051(8) 0.007(5) 0.020(6) 0.006(5)
C18 0.025(6) 0.024(6) 0.047(8) 0.010(5) -0.002(6) 0.010(5)
C25 0.024(5) 0.030(6) 0.028(6) -0.003(5) 0.005(5) 0.006(5)
C16 0.023(6) 0.028(6) 0.041(7) 0.002(5) 0.009(5) -0.001(5)
C26 0.049(7) 0.043(7) 0.026(6) -0.006(5) 0.024(6) -0.003(6)
C17 0.019(5) 0.041(7) 0.041(7) 0.002(6) -0.003(5) 0.003(5)
C34 0.055(8) 0.013(6) 0.052(8) -0.009(6) 0.003(7) -0.009(5)
C47 0.079(13) 0.103(15) 0.106(16) -0.001(12) 0.033(12) 0.009(11)
C27 0.039(7) 0.033(6) 0.021(6) -0.001(5) 0.002(5) -0.005(5)
C30 0.034(6) 0.051(8) 0.036(7) 0.009(6) 0.017(6) -0.002(6)
C51 0.106(16) 0.15(2) 0.057(12) -0.001(13) 0.019(12) 0.018(15)
C42 0.038(8) 0.122(14) 0.030(8) 0.010(8) 0.011(7) -0.013(8)
C48 0.097(15) 0.083(14) 0.100(16) -0.028(12) -0.011(12) 0.007(12)
C50 0.077(16) 0.29(4) 0.12(2) 0.05(2) 0.029(16) -0.03(2)
C49 0.13(2) 0.096(17) 0.15(2) 0.062(16) 0.065(18) 0.052(14)

loop_
_atom_type_symbol
_atom_type_description
_atom_type_scat_dispersion_real
_atom_type_scat_dispersion_imag
_atom_type_scat_source
C C 0.0033 0.0016 'International Tables Vol C Tables 4.2.6.8 and 6.1.1.4'
H H 0.0000 0.0000 'International Tables Vol C Tables 4.2.6.8 and 6.1.1.4'
I I -0.4742 1.8119 'International Tables Vol C Tables 4.2.6.8 and 6.1.1.4'
N N 0.0061 0.0033 'International Tables Vol C Tables 4.2.6.8 and 6.1.1.4'
Np Np -11.4937 4.1493 'International Tables Vol C Tables 4.2.6.8 and 6.1.1.4'
O O 0.0106 0.0060 'International Tables Vol C Tables 4.2.6.8 and 6.1.1.4'

loop_
_geom_angle_atom_site_label_1
_geom_angle_atom_site_label_2
_geom_angle_atom_site_label_3
_geom_angle
_geom_angle_site_symmetry_1
_geom_angle_site_symmetry_3
_geom_angle_publ_flag
O1 Np1 I1 90.27(16) . . ?
O1 Np1 C1 150.1(2) . . ?
O1 Np1 C5 159.3(2) . . ?
O1 Np1 N1 88.8(2) . . ?
O1 Np1 C3 142.7(3) . . ?
O1 Np1 C6 160.0(2) . . ?
O1 Np1 C4 149.3(2) . . ?
O1 Np1 C2 143.1(2) . . ?
N2 Np1 I1 103.39(19) . . ?
N2 Np1 O1 88.5(2) . . ?
N2 Np1 C1 117.6(2) . . ?
N2 Np1 C5 80.3(3) . . ?
N2 Np1 N1 153.7(3) . . ?
N2 Np1 C3 70.9(2) . . ?
N2 Np1 C6 107.4(2) . . ?
N2 Np1 C4 61.0(3) . . ?
N2 Np1 C2 98.1(3) . . ?
C1 Np1 I1 96.79(18) . . ?
C1 Np1 C5 48.9(3) . . ?
C1 Np1 C3 49.4(3) . . ?
C1 Np1 C6 27.3(3) . . ?
C1 Np1 C4 57.8(3) . . ?
C1 Np1 C2 28.1(2) . . ?
C5 Np1 I1 75.7(2) . . ?
N1 Np1 I1 102.74(18) . . ?
N1 Np1 C1 61.3(2) . . ?
N1 Np1 C5 108.9(3) . . ?
N1 Np1 C3 96.3(2) . . ?
N1 Np1 C6 82.1(3) . . ?
N1 Np1 C4 116.9(3) . . ?
N1 Np1 C2 69.5(2) . . ?
C3 Np1 I1 124.04(19) . . ?
C3 Np1 C5 48.4(3) . . ?
C3 Np1 C6 56.7(3) . . ?
C3 Np1 C4 27.7(3) . . ?
C3 Np1 C2 27.6(2) . . ?
C6 Np1 I1 74.5(2) . . ?
C6 Np1 C5 27.6(3) . . ?
C4 Np1 I1 99.3(2) . . ?
C4 Np1 C5 27.4(3) . . ?
C4 Np1 C6 48.8(3) . . ?
C2 Np1 I1 122.73(19) . . ?
C2 Np1 C5 56.6(3) . . ?
C2 Np1 C6 48.4(3) . . ?
C2 Np1 C4 49.0(3) . . ?
C46 O1 Np1 124.7(5) . . ?
C43 O1 Np1 125.9(5) . . ?
C43 O1 C46 108.9(7) . . ?
C14 N2 Np1 130.0(6) . . ?
C14 N2 C31 114.7(7) . . ?
C31 N2 Np1 115.3(5) . . ?
C6 C1 Np1 78.9(5) . . ?
C6 C1 C7 122.8(9) . . ?
C6 C1 C2 119.3(9) . . ?
C7 C1 Np1 112.2(6) . . ?
C2 C1 Np1 77.0(5) . . ?
C2 C1 C7 117.9(8) . . ?
Np1 C5 H006 121.6 . . ?
C6 C5 Np1 75.3(5) . . ?
C6 C5 H006 120.2 . . ?
C4 C5 Np1 74.1(5) . . ?
C4 C5 H006 120.2 . . ?
C4 C5 C6 119.5(9) . . ?
C8 N1 Np1 128.0(6) . . ?
C8 N1 C19 114.3(7) . . ?
C19 N1 Np1 117.5(5) . . ?
Np1 C3 H008 118.3 . . ?
C4 C3 Np1 76.4(5) . . ?
C4 C3 H008 119.7 . . ?
C2 C3 Np1 76.4(6) . . ?
C2 C3 H008 119.7 . . ?
C2 C3 C4 120.6(9) . . ?
Np1 C6 H009 120.5 . . ?
C1 C6 Np1 73.8(5) . . ?
C1 C6 C5 120.7(9) . . ?
C1 C6 H009 119.7 . . ?
C5 C6 Np1 77.1(5) . . ?
C5 C6 H009 119.7 . . ?
C8 C9 H00A 119.4 . . ?
C10 C9 H00A 119.4 . . ?
C10 C9 C8 121.1(9) . . ?
C5 C4 Np1 78.6(5) . . ?
C5 C4 C3 119.6(9) . . ?
C5 C4 C13 121.9(9) . . ?
C3 C4 Np1 75.9(5) . . ?
C3 C4 C13 118.3(9) . . ?
C13 C4 Np1 112.4(6) . . ?
C7 C12 H00C 119.7 . . ?
C7 C12 C11 120.7(9) . . ?
C11 C12 H00C 119.7 . . ?
N1 C8 C9 124.9(8) . . ?
N1 C8 C7 120.3(8) . . ?
C7 C8 C9 114.8(8) . . ?
O1 C46 H00B 111.0 . . ?
O1 C46 H00D 111.0 . . ?
O1 C46 C45 103.8(8) . . ?
H00B C46 H00D 109.0 . . ?
C45 C46 H00B 111.0 . . ?
C45 C46 H00D 111.0 . . ?
C12 C7 C1 122.1(8) . . ?
C12 C7 C8 122.9(9) . . ?
C8 C7 C1 115.0(8) . . ?
Np1 C2 H00G 120.1 . . ?
C1 C2 Np1 74.9(5) . . ?
C1 C2 H00G 120.0 . . ?
C3 C2 Np1 76.0(5) . . ?
C3 C2 C1 120.1(9) . . ?
C3 C2 H00G 120.0 . . ?
C12 C11 H00H 120.9 . . ?
C10 C11 C12 118.2(9) . . ?
C10 C11 H00H 120.9 . . ?
N2 C14 C15 124.4(8) . . ?
N2 C14 C13 120.2(8) . . ?
C13 C14 C15 115.4(9) . . ?
C46 C45 H00E 111.4 . . ?
C46 C45 H00F 111.4 . . ?
C46 C45 C44 101.9(8) . . ?
H00E C45 H00F 109.3 . . ?
C44 C45 H00E 111.4 . . ?
C44 C45 H00F 111.4 . . ?
O1 C43 H00I 110.4 . . ?
O1 C43 H00J 110.4 . . ?
O1 C43 C44 106.6(8) . . ?
H00I C43 H00J 108.6 . . ?
C44 C43 H00I 110.4 . . ?
C44 C43 H00J 110.4 . . ?
C24 C19 N1 120.1(9) . . ?
C24 C19 C20 119.7(9) . . ?
C20 C19 N1 120.2(8) . . ?
C14 C15 H00M 119.1 . . ?
C16 C15 C14 121.7(9) . . ?
C16 C15 H00M 119.1 . . ?
C19 C24 C28 122.7(9) . . ?
C19 C24 C23 118.7(9) . . ?
C23 C24 C28 118.5(9) . . ?
C32 C31 N2 120.0(9) . . ?
C32 C31 C36 120.5(9) . . ?
C36 C31 N2 119.4(9) . . ?
C24 C28 H00P 106.8 . . ?
C29 C28 C24 111.4(8) . . ?
C29 C28 H00P 106.8 . . ?
C29 C28 C30 113.0(9) . . ?
C30 C28 C24 111.5(8) . . ?
C30 C28 H00P 106.8 . . ?
C23 C22 H00Q 119.8 . . ?
C21 C22 H00Q 119.8 . . ?
C21 C22 C23 120.4(9) . . ?
C31 C32 C37 120.7(9) . . ?
C33 C32 C31 119.0(10) . . ?
C33 C32 C37 120.3(10) . . ?
H00K C39 H00L 109.5 . . ?
H00K C39 H00N 109.5 . . ?
H00L C39 H00N 109.5 . . ?
C37 C39 H00K 109.5 . . ?
C37 C39 H00L 109.5 . . ?
C37 C39 H00N 109.5 . . ?
C32 C37 C39 113.1(9) . . ?
C32 C37 H00T 107.6 . . ?
C32 C37 C38 114.8(9) . . ?
C39 C37 H00T 107.6 . . ?
C38 C37 C39 105.8(9) . . ?
C38 C37 H00T 107.6 . . ?
C24 C23 H00U 119.5 . . ?
C22 C23 C24 121.0(9) . . ?
C22 C23 H00U 119.5 . . ?
C31 C36 C40 123.6(9) . . ?
C35 C36 C31 116.6(11) . . ?
C35 C36 C40 119.8(11) . . ?
C9 C10 H00W 119.0 . . ?
C11 C10 C9 121.9(9) . . ?
C11 C10 H00W 119.0 . . ?
C36 C40 H00X 108.6 . . ?
C36 C40 C41 113.9(9) . . ?
C36 C40 C42 111.2(10) . . ?
C41 C40 H00X 108.6 . . ?
C41 C40 C42 106.0(9) . . ?
C42 C40 H00X 108.6 . . ?
C14 C13 C4 114.7(8) . . ?
C18 C13 C4 122.6(9) . . ?
C18 C13 C14 122.4(9) . . ?
C19 C20 C25 121.9(9) . . ?
C21 C20 C19 118.0(10) . . ?
C21 C20 C25 120.0(9) . . ?
C36 C35 H010 118.8 . . ?
C34 C35 C36 122.5(11) . . ?
C34 C35 H010 118.8 . . ?
C28 C29 H01A 109.5 . . ?
C28 C29 H01B 109.5 . . ?
C28 C29 H01C 109.5 . . ?
H01A C29 H01B 109.5 . . ?
H01A C29 H01C 109.5 . . ?
H01B C29 H01C 109.5 . . ?
C32 C33 H012 119.0 . . ?
C34 C33 C32 122.0(12) . . ?
C34 C33 H012 119.0 . . ?
C22 C21 C20 121.7(10) . . ?
C22 C21 H013 119.1 . . ?
C20 C21 H013 119.1 . . ?
C40 C41 H01D 109.5 . . ?
C40 C41 H01E 109.5 . . ?
C40 C41 H01F 109.5 . . ?
H01D C41 H01E 109.5 . . ?
H01D C41 H01F 109.5 . . ?
H01E C41 H01F 109.5 . . ?
C37 C38 H01G 109.5 . . ?
C37 C38 H01H 109.5 . . ?
C37 C38 H01I 109.5 . . ?
H01G C38 H01H 109.5 . . ?
H01G C38 H01I 109.5 . . ?
H01H C38 H01I 109.5 . . ?
C45 C44 H01J 111.4 . . ?
C45 C44 H01K 111.4 . . ?
C43 C44 C45 101.8(8) . . ?
C43 C44 H01J 111.4 . . ?
C43 C44 H01K 111.4 . . ?
H01J C44 H01K 109.3 . . ?
C13 C18 H017 119.8 . . ?
C13 C18 C17 120.4(10) . . ?
C17 C18 H017 119.8 . . ?
C20 C25 H018 107.7 . . ?
C20 C25 C26 115.0(9) . . ?
C20 C25 C27 109.9(8) . . ?
C26 C25 H018 107.7 . . ?
C26 C25 C27 108.6(9) . . ?
C27 C25 H018 107.7 . . ?
C15 C16 H019 119.1 . . ?
C17 C16 C15 121.7(10) . . ?
C17 C16 H019 119.1 . . ?
C25 C26 H01L 109.5 . . ?
C25 C26 H01M 109.5 . . ?
C25 C26 H01N 109.5 . . ?
H01L C26 H01M 109.5 . . ?
H01L C26 H01N 109.5 . . ?
H01M C26 H01N 109.5 . . ?
C18 C17 H01O 120.9 . . ?
C16 C17 C18 118.3(10) . . ?
C16 C17 H01O 120.9 . . ?
C35 C34 H01P 120.3 . . ?
C33 C34 C35 119.3(11) . . ?
C33 C34 H01P 120.3 . . ?
H01Z C47 H 109.5 . . ?
H01Z C47 HA 109.5 . . ?
H C47 HA 109.5 . . ?
C48 C47 H01Z 109.5 . . ?
C48 C47 H 109.5 . . ?
C48 C47 HA 109.5 . . ?
C25 C27 H01Q 109.5 . . ?
C25 C27 H01R 109.5 . . ?
C25 C27 H01S 109.5 . . ?
H01Q C27 H01R 109.5 . . ?
H01Q C27 H01S 109.5 . . ?
H01R C27 H01S 109.5 . . ?
C28 C30 H01T 109.5 . . ?
C28 C30 H01U 109.5 . . ?
C28 C30 H01V 109.5 . . ?
H01T C30 H01U 109.5 . . ?
H01T C30 H01V 109.5 . . ?
H01U C30 H01V 109.5 . . ?
H01 C51 HB 109.5 . . ?
H01 C51 HC 109.5 . . ?
HB C51 HC 109.5 . . ?
C50 C51 H01 109.5 . . ?
C50 C51 HB 109.5 . . ?
C50 C51 HC 109.5 . . ?
C40 C42 H01W 109.5 . . ?
C40 C42 H01X 109.5 . . ?
C40 C42 H01Y 109.5 . . ?
H01W C42 H01X 109.5 . . ?
H01W C42 H01Y 109.5 . . ?
H01X C42 H01Y 109.5 . . ?
C47 C48 H0AA 108.9 . . ?
C47 C48 HD 108.9 . . ?
C47 C48 C49 113.4(16) . . ?
H0AA C48 HD 107.7 . . ?
C49 C48 H0AA 108.9 . . ?
C49 C48 HD 108.9 . . ?
C51 C50 H1AA 110.2 . . ?
C51 C50 HE 110.2 . . ?
H1AA C50 HE 108.5 . . ?
C49 C50 C51 108(2) . . ?
C49 C50 H1AA 110.2 . . ?
C49 C50 HE 110.2 . . ?
C48 C49 H2AA 109.0 . . ?
C48 C49 HF 109.0 . . ?
C50 C49 C48 113(2) . . ?
C50 C49 H2AA 109.0 . . ?
C50 C49 HF 109.0 . . ?
H2AA C49 HF 107.8 . . ?

loop_
_geom_bond_atom_site_label_1
_geom_bond_atom_site_label_2
_geom_bond_distance
_geom_bond_site_symmetry_2
_geom_bond_publ_flag
Np1 I1 3.0288(8) . ?
Np1 O1 2.480(6) . ?
Np1 N2 2.457(7) . ?
Np1 C1 2.877(9) . ?
Np1 C5 2.962(9) . ?
Np1 N1 2.490(8) . ?
Np1 C3 2.899(9) . ?
Np1 C6 2.940(9) . ?
Np1 C4 2.906(9) . ?
Np1 C2 2.903(9) . ?
O1 C46 1.456(11) . ?
O1 C43 1.448(11) . ?
N2 C14 1.392(11) . ?
N2 C31 1.432(11) . ?
C1 C6 1.376(13) . ?
C1 C7 1.498(13) . ?
C1 C2 1.403(12) . ?
C5 H006 0.9500 . ?
C5 C6 1.408(13) . ?
C5 C4 1.389(13) . ?
N1 C8 1.385(11) . ?
N1 C19 1.435(11) . ?
C3 H008 0.9500 . ?
C3 C4 1.391(13) . ?
C3 C2 1.382(12) . ?
C6 H009 0.9500 . ?
C9 H00A 0.9500 . ?
C9 C8 1.417(12) . ?
C9 C10 1.384(13) . ?
C4 C13 1.504(13) . ?
C12 H00C 0.9500 . ?
C12 C7 1.367(13) . ?
C12 C11 1.383(13) . ?
C8 C7 1.414(13) . ?
C46 H00B 0.9900 . ?
C46 H00D 0.9900 . ?
C46 C45 1.508(13) . ?
C2 H00G 0.9500 . ?
C11 H00H 0.9500 . ?
C11 C10 1.371(14) . ?
C14 C15 1.412(13) . ?
C14 C13 1.412(13) . ?
C45 H00E 0.9900 . ?
C45 H00F 0.9900 . ?
C45 C44 1.531(15) . ?
C43 H00I 0.9900 . ?
C43 H00J 0.9900 . ?
C43 C44 1.525(13) . ?
C19 C24 1.398(13) . ?
C19 C20 1.426(14) . ?
C15 H00M 0.9500 . ?
C15 C16 1.376(13) . ?
C24 C28 1.520(13) . ?
C24 C23 1.405(13) . ?
C31 C32 1.398(14) . ?
C31 C36 1.429(14) . ?
C28 H00P 1.0000 . ?
C28 C29 1.503(13) . ?
C28 C30 1.505(14) . ?
C22 H00Q 0.9500 . ?
C22 C23 1.364(14) . ?
C22 C21 1.363(14) . ?
C32 C37 1.515(15) . ?
C32 C33 1.375(14) . ?
C39 H00K 0.9800 . ?
C39 H00L 0.9800 . ?
C39 H00N 0.9800 . ?
C39 C37 1.535(15) . ?
C37 H00T 1.0000 . ?
C37 C38 1.534(15) . ?
C23 H00U 0.9500 . ?
C36 C40 1.503(15) . ?
C36 C35 1.401(14) . ?
C10 H00W 0.9500 . ?
C40 H00X 1.0000 . ?
C40 C41 1.535(15) . ?
C40 C42 1.555(15) . ?
C13 C18 1.377(13) . ?
C20 C21 1.391(14) . ?
C20 C25 1.507(14) . ?
C35 H010 0.9500 . ?
C35 C34 1.370(16) . ?
C29 H01A 0.9800 . ?
C29 H01B 0.9800 . ?
C29 H01C 0.9800 . ?
C33 H012 0.9500 . ?
C33 C34 1.366(16) . ?
C21 H013 0.9500 . ?
C41 H01D 0.9800 . ?
C41 H01E 0.9800 . ?
C41 H01F 0.9800 . ?
C38 H01G 0.9800 . ?
C38 H01H 0.9800 . ?
C38 H01I 0.9800 . ?
C44 H01J 0.9900 . ?
C44 H01K 0.9900 . ?
C18 H017 0.9500 . ?
C18 C17 1.395(14) . ?
C25 H018 1.0000 . ?
C25 C26 1.517(14) . ?
C25 C27 1.558(14) . ?
C16 H019 0.9500 . ?
C16 C17 1.373(14) . ?
C26 H01L 0.9800 . ?
C26 H01M 0.9800 . ?
C26 H01N 0.9800 . ?
C17 H01O 0.9500 . ?
C34 H01P 0.9500 . ?
C47 H01Z 0.9800 . ?
C47 H 0.9800 . ?
C47 HA 0.9800 . ?
C47 C48 1.47(2) . ?
C27 H01Q 0.9800 . ?
C27 H01R 0.9800 . ?
C27 H01S 0.9800 . ?
C30 H01T 0.9800 . ?
C30 H01U 0.9800 . ?
C30 H01V 0.9800 . ?
C51 H01 0.9800 . ?
C51 HB 0.9800 . ?
C51 HC 0.9800 . ?
C51 C50 1.68(3) . ?
C42 H01W 0.9800 . ?
C42 H01X 0.9800 . ?
C42 H01Y 0.9800 . ?
C48 H0AA 0.9900 . ?
C48 HD 0.9900 . ?
C48 C49 1.55(3) . ?
C50 H1AA 0.9900 . ?
C50 HE 0.9900 . ?
C50 C49 1.33(3) . ?
C49 H2AA 0.9900 . ?
C49 HF 0.9900 . ?

loop_
_geom_torsion_atom_site_label_1
_geom_torsion_atom_site_label_2
_geom_torsion_atom_site_label_3
_geom_torsion_atom_site_label_4
_geom_torsion
_geom_torsion_site_symmetry_1
_geom_torsion_site_symmetry_2
_geom_torsion_site_symmetry_3
_geom_torsion_site_symmetry_4
_geom_torsion_publ_flag
Np1 O1 C46 C45 -161.9(6) . . . . ?
Np1 O1 C43 C44 -173.1(6) . . . . ?
Np1 N2 C14 C15 -174.9(7) . . . . ?
Np1 N2 C14 C13 7.7(14) . . . . ?
Np1 N2 C31 C32 -81.9(9) . . . . ?
Np1 N2 C31 C36 100.5(8) . . . . ?
Np1 C1 C6 C5 -63.7(8) . . . . ?
Np1 C1 C7 C12 -162.4(8) . . . . ?
Np1 C1 C7 C8 17.6(10) . . . . ?
Np1 C1 C2 C3 63.6(8) . . . . ?
Np1 C5 C6 C1 62.1(8) . . . . ?
Np1 C5 C4 C3 -66.3(8) . . . . ?
Np1 C5 C4 C13 109.4(8) . . . . ?
Np1 N1 C8 C9 170.4(7) . . . . ?
Np1 N1 C8 C7 -8.6(13) . . . . ?
Np1 N1 C19 C24 102.0(9) . . . . ?
Np1 N1 C19 C20 -80.7(9) . . . . ?
Np1 C3 C4 C5 67.8(8) . . . . ?
Np1 C3 C4 C13 -108.1(8) . . . . ?
Np1 C3 C2 C1 -63.0(8) . . . . ?
Np1 C4 C13 C14 -11.8(11) . . . . ?
Np1 C4 C13 C18 173.5(8) . . . . ?
O1 C46 C45 C44 -39.6(10) . . . . ?
O1 C43 C44 C45 -24.0(10) . . . . ?
N2 C14 C15 C16 179.7(10) . . . . ?
N2 C14 C13 C4 4.9(14) . . . . ?
N2 C14 C13 C18 179.6(10) . . . . ?
N2 C31 C32 C37 -3.2(14) . . . . ?
N2 C31 C32 C33 178.1(9) . . . . ?
N2 C31 C36 C40 2.0(14) . . . . ?
N2 C31 C36 C35 -180.0(8) . . . . ?
C5 C4 C13 C14 -102.1(11) . . . . ?
C5 C4 C13 C18 83.3(13) . . . . ?
N1 C8 C7 C1 -8.5(13) . . . . ?
N1 C8 C7 C12 171.5(9) . . . . ?
N1 C19 C24 C28 1.4(14) . . . . ?
N1 C19 C24 C23 -175.2(8) . . . . ?
N1 C19 C20 C21 174.4(8) . . . . ?
N1 C19 C20 C25 -10.3(14) . . . . ?
C3 C4 C13 C14 73.7(12) . . . . ?
C3 C4 C13 C18 -101.0(12) . . . . ?
C6 C1 C7 C12 -71.6(13) . . . . ?
C6 C1 C7 C8 108.4(10) . . . . ?
C6 C1 C2 Np1 -69.1(8) . . . . ?
C6 C1 C2 C3 -5.5(13) . . . . ?
C6 C5 C4 Np1 62.3(8) . . . . ?
C6 C5 C4 C3 -4.0(14) . . . . ?
C6 C5 C4 C13 171.7(9) . . . . ?
C9 C8 C7 C1 172.5(8) . . . . ?
C9 C8 C7 C12 -7.5(15) . . . . ?
C4 C5 C6 Np1 -61.7(8) . . . . ?
C4 C5 C6 C1 0.4(14) . . . . ?
C4 C3 C2 Np1 64.9(8) . . . . ?
C4 C3 C2 C1 1.9(14) . . . . ?
C4 C13 C18 C17 174.0(11) . . . . ?
C12 C11 C10 C9 -2.1(16) . . . . ?
C8 N1 C19 C24 -82.6(11) . . . . ?
C8 N1 C19 C20 94.7(10) . . . . ?
C8 C9 C10 C11 -1.9(16) . . . . ?
C46 O1 C43 C44 -0.5(10) . . . . ?
C46 C45 C44 C43 38.5(10) . . . . ?
C7 C1 C6 Np1 -109.3(8) . . . . ?
C7 C1 C6 C5 -173.0(9) . . . . ?
C7 C1 C2 Np1 108.4(8) . . . . ?
C7 C1 C2 C3 172.0(8) . . . . ?
C7 C12 C11 C10 1.2(15) . . . . ?
C2 C1 C6 Np1 68.1(7) . . . . ?
C2 C1 C6 C5 4.4(14) . . . . ?
C2 C1 C7 C12 111.0(11) . . . . ?
C2 C1 C7 C8 -69.0(12) . . . . ?
C2 C3 C4 Np1 -64.9(8) . . . . ?
C2 C3 C4 C5 2.9(14) . . . . ?
C2 C3 C4 C13 -173.0(8) . . . . ?
C11 C12 C7 C1 -176.1(9) . . . . ?
C11 C12 C7 C8 3.9(16) . . . . ?
C14 N2 C31 C32 99.7(10) . . . . ?
C14 N2 C31 C36 -77.9(11) . . . . ?
C14 C15 C16 C17 2.0(18) . . . . ?
C14 C13 C18 C17 -0.2(18) . . . . ?
C43 O1 C46 C45 25.3(10) . . . . ?
C19 N1 C8 C9 -4.5(14) . . . . ?
C19 N1 C8 C7 176.6(9) . . . . ?
C19 C24 C28 C29 -105.5(11) . . . . ?
C19 C24 C28 C30 127.2(10) . . . . ?
C19 C24 C23 C22 -1.8(14) . . . . ?
C19 C20 C21 C22 3.6(14) . . . . ?
C19 C20 C25 C26 139.8(10) . . . . ?
C19 C20 C25 C27 -97.3(11) . . . . ?
C15 C14 C13 C4 -172.8(9) . . . . ?
C15 C14 C13 C18 1.9(16) . . . . ?
C15 C16 C17 C18 -0.2(18) . . . . ?
C24 C19 C20 C21 -8.3(14) . . . . ?
C24 C19 C20 C25 167.0(9) . . . . ?
C31 N2 C14 C15 3.2(14) . . . . ?
C31 N2 C14 C13 -174.2(9) . . . . ?
C31 C32 C37 C39 -75.6(12) . . . . ?
C31 C32 C37 C38 162.9(9) . . . . ?
C31 C32 C33 C34 3.2(16) . . . . ?
C31 C36 C40 C41 -120.7(11) . . . . ?
C31 C36 C40 C42 119.8(11) . . . . ?
C31 C36 C35 C34 0.7(15) . . . . ?
C28 C24 C23 C22 -178.6(9) . . . . ?
C32 C31 C36 C40 -175.6(9) . . . . ?
C32 C31 C36 C35 2.4(13) . . . . ?
C32 C33 C34 C35 -0.1(18) . . . . ?
C37 C32 C33 C34 -175.6(10) . . . . ?
C23 C24 C28 C29 71.1(12) . . . . ?
C23 C24 C28 C30 -56.1(12) . . . . ?
C23 C22 C21 C20 2.0(15) . . . . ?
C36 C31 C32 C37 174.4(9) . . . . ?
C36 C31 C32 C33 -4.4(14) . . . . ?
C36 C35 C34 C33 -1.9(17) . . . . ?
C10 C9 C8 N1 -172.6(9) . . . . ?
C10 C9 C8 C7 6.4(14) . . . . ?
C40 C36 C35 C34 178.8(10) . . . . ?
C13 C14 C15 C16 -2.8(15) . . . . ?
C13 C18 C17 C16 -0.7(18) . . . . ?
C20 C19 C24 C28 -176.0(8) . . . . ?
C20 C19 C24 C23 7.4(14) . . . . ?
C35 C36 C40 C41 61.4(13) . . . . ?
C35 C36 C40 C42 -58.2(13) . . . . ?
C33 C32 C37 C39 103.2(12) . . . . ?
C33 C32 C37 C38 -18.3(14) . . . . ?
C21 C22 C23 C24 -2.9(15) . . . . ?
C21 C20 C25 C26 -45.0(13) . . . . ?
C21 C20 C25 C27 77.9(12) . . . . ?
C25 C20 C21 C22 -171.8(9) . . . . ?
C47 C48 C49 C50 -60(3) . . . . ?
C51 C50 C49 C48 173.2(16) . . . . ?
